data_4332467
loop_
_publ_author_name
'Chandrasekaran, P.'
'Mague, Joel T.'
'Balakrishna, Maravanji S.'

_publ_section_title
;
 Intramolecular Amine-Induced [1,3]-Sigmatropic Rearrangement in the
 Reactions of Aminophosphinites or Phosphites with Elemental Sulfur or
 Selenium
;
_journal_issue 15
_journal_name_full 'Inorganic Chemistry'
_journal_page_first 5893
_journal_page_last 5897
_journal_paper_doi 10.1021/ic060413m
_journal_volume 45
_journal_year 2006
_chemical_formula_moiety 'C16 H38 N4 O2 P2 Se2'
_chemical_formula_sum 'C16 H38 N4 O2 P2 Se2'
_chemical_formula_weight 538.36
_chemical_name_systematic
; 
 {2-[1.3-di-tert-butyl-4-(2-dimethylaminoethylselanyl)
-2,4-dioxo-2\l^5^,4\l^5^-[1,2,3,4]diazphosphetidin-2-
ylselanyl]ethyl}dimethylamine 
;
_space_group_IT_number 2
_symmetry_cell_setting triclinic
_symmetry_space_group_name_Hall '-P 1'
_symmetry_space_group_name_H-M 'P -1'
_atom_sites_solution_hydrogens geom
_atom_sites_solution_primary Patterson
_atom_sites_solution_secondary difmap
_audit_creation_method SHELXL-97
_cell_angle_alpha 95.505(2)
_cell_angle_beta 93.929(2)
_cell_angle_gamma 104.507(2)
_cell_formula_units_Z 1
_cell_length_a 6.7992(8)
_cell_length_b 9.691(1)
_cell_length_c 9.166(1)
_cell_measurement_reflns_used 4167
_cell_measurement_temperature 100(2)
_cell_measurement_theta_max 28.25
_cell_measurement_theta_min 2.19
_cell_volume 579.31(11)
_computing_cell_refinement 'Bruker SMART (Bruker-AXS, 2000)'
_computing_data_collection 'Bruker SMART (Bruker-AXS, 2000)'
_computing_data_reduction 'Bruker SAINT+ (Bruker-AXS, 2004)'
_computing_molecular_graphics 'Bruker SHELXTL (Bruker-AXS, 2000a)'
_computing_publication_material 'Bruker SHELXTL (Bruker-AXS, 2000a)'
_computing_structure_refinement 'SHELXL-97 (Sheldrick, 1997)'
_computing_structure_solution 'SHELXS-97 (Sheldrick, 1997)'
_diffrn_ambient_temperature 100(2)
_diffrn_measured_fraction_theta_full 0.932
_diffrn_measured_fraction_theta_max 0.932
_diffrn_measurement_device_type 'Bruker-AXS SMART APEX CCD area detector'
_diffrn_measurement_method 'phi and omega scans'
_diffrn_radiation_monochromator graphite
_diffrn_radiation_source 'fine-focus sealed tube'
_diffrn_radiation_type MoK\a
_diffrn_radiation_wavelength 0.71073
_diffrn_reflns_av_R_equivalents 0.0135
_diffrn_reflns_av_sigmaI/netI 0.0231
_diffrn_reflns_limit_h_max 8
_diffrn_reflns_limit_h_min -8
_diffrn_reflns_limit_k_max 12
_diffrn_reflns_limit_k_min -12
_diffrn_reflns_limit_l_max 11
_diffrn_reflns_limit_l_min -11
_diffrn_reflns_number 5127
_diffrn_reflns_theta_full 28.26
_diffrn_reflns_theta_max 28.26
_diffrn_reflns_theta_min 2.19
_exptl_absorpt_coefficient_mu 3.347
_exptl_absorpt_correction_T_max 0.7549
_exptl_absorpt_correction_T_min 0.6004
_exptl_absorpt_correction_type multi-scan
_exptl_absorpt_process_details 'SADABS (Sheldrick, 2002)'
_exptl_crystal_colour Colorless
_exptl_crystal_density_diffrn 1.543
_exptl_crystal_density_method 'not measured'
_exptl_crystal_description Block
_exptl_crystal_F_000 276
_exptl_crystal_size_max 0.17
_exptl_crystal_size_mid 0.12
_exptl_crystal_size_min 0.09
_refine_diff_density_max 0.972
_refine_diff_density_min -0.323
_refine_diff_density_rms 0.075
_refine_ls_extinction_method none
_refine_ls_goodness_of_fit_ref 1.081
_refine_ls_hydrogen_treatment constr
_refine_ls_matrix_type full
_refine_ls_number_parameters 138
_refine_ls_number_reflns 2671
_refine_ls_number_restraints 5
_refine_ls_restrained_S_all 1.099
_refine_ls_R_factor_all 0.0268
_refine_ls_R_factor_gt 0.0249
_refine_ls_shift/su_max 0.004
_refine_ls_shift/su_mean 0.001
_refine_ls_structure_factor_coef Fsqd
_refine_ls_weighting_details 'calc w=1/[\s^2^(Fo^2^)+(0.0325P)^2^+0.3042P] where P=(Fo^2^+2Fc^2^)/3'
_refine_ls_weighting_scheme calc
_refine_ls_wR_factor_gt 0.0620
_refine_ls_wR_factor_ref 0.0630
_reflns_number_gt 2514
_reflns_number_total 2671
_reflns_threshold_expression >2sigma(I)
_cod_data_source_file ic060413msup1.cif
_cod_data_source_block msb171a
_cod_depositor_comments
;
The following automatic conversions were performed:

'_symmetry_cell_setting' value 'Triclinic' changed to 'triclinic'
according to /home/saulius/struct/CIF-dictionaries/cif_core.dic
dictionary named 'cif_core.dic' version 2.4.2 from 2011-04-26.

Automatic conversion script
Id: cif_fix_values 1891 2012-01-12 08:04:46Z andrius 
;
_cod_original_cell_volume 579.3(1)
_cod_original_sg_symbol_H-M P-1
_cod_database_code 4332467

loop_
_symmetry_equiv_pos_as_xyz
'x, y, z'
'-x, -y, -z'

loop_
_atom_site_label
_atom_site_type_symbol
_atom_site_fract_x
_atom_site_fract_y
_atom_site_fract_z
_atom_site_U_iso_or_equiv
_atom_site_adp_type
_atom_site_occupancy
_atom_site_symmetry_multiplicity
_atom_site_calc_flag
_atom_site_refinement_flags
_atom_site_disorder_assembly
_atom_site_disorder_group
Se Se 0.57177(3) 0.66946(2) 0.80392(2) 0.02208(8) Uani 1 1 d D . .
P P 0.62255(7) 0.52876(5) 0.61337(5) 0.01849(11) Uani 1 1 d . . .
N1 N 0.5931(2) 0.59604(18) 0.45269(17) 0.0192(3) Uani 1 1 d . . .
O O 0.8100(2) 0.48431(16) 0.65237(15) 0.0237(3) Uani 1 1 d . . .
C1 C 0.6965(3) 0.7338(2) 0.3995(2) 0.0228(4) Uani 1 1 d . A .
C2 C 0.5952(4) 0.8515(2) 0.4512(3) 0.0312(5) Uani 1 1 d . . .
H2A H 0.4501 0.8223 0.4153 0.047 Uiso 1 1 calc R A .
H2B H 0.6610 0.9407 0.4124 0.047 Uiso 1 1 calc R . .
H2C H 0.6097 0.8671 0.5591 0.047 Uiso 1 1 calc R . .
C3 C 0.6797(3) 0.7119(3) 0.2314(2) 0.0300(5) Uani 1 1 d . . .
H3A H 0.7478 0.6380 0.1987 0.045 Uiso 1 1 calc R A .
H3B H 0.7451 0.8023 0.1945 0.045 Uiso 1 1 calc R . .
H3C H 0.5354 0.6814 0.1930 0.045 Uiso 1 1 calc R . .
C4 C 0.9210(3) 0.7739(2) 0.4603(3) 0.0292(5) Uani 1 1 d . . .
H4A H 0.9311 0.7891 0.5681 0.044 Uiso 1 1 calc R A .
H4B H 0.9932 0.8622 0.4229 0.044 Uiso 1 1 calc R . .
H4C H 0.9826 0.6960 0.4290 0.044 Uiso 1 1 calc R . .
N2 N 0.2811(3) 0.80247(19) 0.97966(19) 0.0232(3) Uani 0.760(3) 1 d PD A 1
C5 C 0.2999(6) 0.6869(4) 0.7290(4) 0.0221(8) Uani 0.760(3) 1 d PD A 1
H5A H 0.3017 0.7082 0.6255 0.027 Uiso 0.760(3) 1 calc PR A 1
H5B H 0.1959 0.5955 0.7323 0.027 Uiso 0.760(3) 1 calc PR A 1
C6 C 0.2474(4) 0.8071(3) 0.8242(3) 0.0218(5) Uani 0.760(3) 1 d PD A 1
H6A H 0.3300 0.9001 0.7997 0.026 Uiso 0.760(3) 1 calc PR A 1
H6B H 0.1020 0.8034 0.7995 0.026 Uiso 0.760(3) 1 calc PR A 1
C7 C 0.2380(5) 0.9202(3) 1.0658(3) 0.0330(7) Uani 0.760(3) 1 d PD A 1
H7A H 0.3225 1.0105 1.0398 0.050 Uiso 0.760(3) 1 calc PR A 1
H7B H 0.2683 0.9134 1.1705 0.050 Uiso 0.760(3) 1 calc PR A 1
H7C H 0.0935 0.9175 1.0461 0.050 Uiso 0.760(3) 1 calc PR A 1
C8 C 0.1514(4) 0.6643(3) 1.0220(3) 0.0277(6) Uani 0.760(3) 1 d PD A 1
H8A H 0.1655 0.6660 1.1293 0.041 Uiso 0.760(3) 1 calc PR A 1
H8B H 0.1962 0.5831 0.9764 0.041 Uiso 0.760(3) 1 calc PR A 1
H8C H 0.0081 0.6540 0.9877 0.041 Uiso 0.760(3) 1 calc PR A 1
N2A N 0.2811(3) 0.80247(19) 0.97966(19) 0.0232(3) Uani 0.240(3) 1 d PD A 2
C5A C 0.2770(19) 0.6506(17) 0.7506(15) 0.0221(8) Uani 0.240(3) 1 d PD A 2
H5AA H 0.2611 0.7192 0.6802 0.027 Uiso 0.240(3) 1 calc PR A 2
H5AB H 0.2106 0.5523 0.7028 0.027 Uiso 0.240(3) 1 calc PR A 2
C6A C 0.1774(12) 0.6808(9) 0.8880(9) 0.0218(5) Uani 0.240(3) 1 d PD A 2
H6AA H 0.0388 0.6900 0.8585 0.026 Uiso 0.240(3) 1 calc PR A 2
H6AB H 0.1617 0.5972 0.9445 0.026 Uiso 0.240(3) 1 calc PR A 2
C7A C 0.2669(15) 0.9366(10) 0.8938(10) 0.0330(7) Uani 0.240(3) 1 d PD A 2
H7AA H 0.3422 0.9356 0.8064 0.050 Uiso 0.240(3) 1 calc PR A 2
H7AB H 0.3264 1.0259 0.9588 0.050 Uiso 0.240(3) 1 calc PR A 2
H7AC H 0.1236 0.9303 0.8637 0.050 Uiso 0.240(3) 1 calc PR A 2
C8A C 0.1921(14) 0.8338(11) 1.1141(9) 0.0277(6) Uani 0.240(3) 1 d PD A 2
H8AA H 0.1974 0.7599 1.1791 0.041 Uiso 0.240(3) 1 calc PR A 2
H8AB H 0.0497 0.8347 1.0904 0.041 Uiso 0.240(3) 1 calc PR A 2
H8AC H 0.2690 0.9278 1.1638 0.041 Uiso 0.240(3) 1 calc PR A 2

loop_
_atom_site_aniso_label
_atom_site_aniso_U_11
_atom_site_aniso_U_22
_atom_site_aniso_U_33
_atom_site_aniso_U_23
_atom_site_aniso_U_13
_atom_site_aniso_U_12
Se 0.01657(11) 0.03315(12) 0.01592(11) -0.00719(8) -0.00402(7) 0.01054(8)
P 0.0146(2) 0.0271(3) 0.0142(2) -0.00322(19) -0.00320(17) 0.00941(19)
N1 0.0171(7) 0.0257(8) 0.0147(7) -0.0020(6) -0.0033(6) 0.0085(6)
O 0.0167(6) 0.0343(8) 0.0208(7) -0.0023(6) -0.0024(5) 0.0112(6)
C1 0.0207(9) 0.0269(10) 0.0208(9) -0.0014(8) -0.0015(7) 0.0086(8)
C2 0.0341(12) 0.0313(11) 0.0325(12) 0.0029(9) 0.0012(9) 0.0173(10)
C3 0.0298(11) 0.0363(12) 0.0239(10) 0.0035(9) 0.0021(9) 0.0088(9)
C4 0.0213(10) 0.0292(11) 0.0349(12) 0.0005(9) -0.0037(9) 0.0050(8)
N2 0.0193(8) 0.0305(9) 0.0191(8) -0.0020(7) 0.0006(6) 0.0075(7)
C5 0.0165(13) 0.032(2) 0.0181(15) -0.0014(13) -0.0023(10) 0.0097(14)
C6 0.0197(11) 0.0266(12) 0.0220(12) 0.0052(10) 0.0019(9) 0.0103(10)
C7 0.0328(15) 0.0370(16) 0.0300(15) -0.0084(12) -0.0008(12) 0.0160(13)
C8 0.0243(13) 0.0349(14) 0.0256(13) 0.0090(11) 0.0045(10) 0.0083(11)
N2A 0.0193(8) 0.0305(9) 0.0191(8) -0.0020(7) 0.0006(6) 0.0075(7)
C5A 0.0165(13) 0.032(2) 0.0181(15) -0.0014(13) -0.0023(10) 0.0097(14)
C6A 0.0197(11) 0.0266(12) 0.0220(12) 0.0052(10) 0.0019(9) 0.0103(10)
C7A 0.0328(15) 0.0370(16) 0.0300(15) -0.0084(12) -0.0008(12) 0.0160(13)
C8A 0.0243(13) 0.0349(14) 0.0256(13) 0.0090(11) 0.0045(10) 0.0083(11)

loop_
_atom_type_symbol
_atom_type_description
_atom_type_scat_dispersion_real
_atom_type_scat_dispersion_imag
_atom_type_scat_source
C C 0.0033 0.0016 'International Tables Vol C Tables 4.2.6.8 and 6.1.1.4'
H H 0.0000 0.0000 'International Tables Vol C Tables 4.2.6.8 and 6.1.1.4'
N N 0.0061 0.0033 'International Tables Vol C Tables 4.2.6.8 and 6.1.1.4'
O O 0.0106 0.0060 'International Tables Vol C Tables 4.2.6.8 and 6.1.1.4'
P P 0.1023 0.0942 'International Tables Vol C Tables 4.2.6.8 and 6.1.1.4'
Se Se -0.0929 2.2259 'International Tables Vol C Tables 4.2.6.8 and 6.1.1.4'

loop_
_geom_angle_atom_site_label_1
_geom_angle_atom_site_label_2
_geom_angle_atom_site_label_3
_geom_angle
_geom_angle_site_symmetry_1
_geom_angle_site_symmetry_3
C5 Se C5A 12.2(4) . .
C5 Se P 97.63(12) . .
C5A Se P 97.6(4) . .
O P N1 119.72(9) . 2_666
O P N1 119.92(8) . .
N1 P N1 84.21(9) 2_666 .
O P Se 107.73(6) . .
N1 P Se 111.46(6) 2_666 .
N1 P Se 112.33(6) . .
O P P 132.09(7) . 2_666
N1 P P 42.17(6) 2_666 2_666
N1 P P 42.04(6) . 2_666
Se P P 120.18(3) . 2_666
C1 N1 P 131.08(13) . 2_666
C1 N1 P 132.13(13) . .
P N1 P 95.79(9) 2_666 .
N1 C1 C3 108.50(16) . .
N1 C1 C4 108.22(16) . .
C3 C1 C4 109.77(17) . .
N1 C1 C2 110.16(17) . .
C3 C1 C2 109.75(17) . .
C4 C1 C2 110.40(18) . .
C1 C2 H2A 109.5 . .
C1 C2 H2B 109.5 . .
H2A C2 H2B 109.5 . .
C1 C2 H2C 109.5 . .
H2A C2 H2C 109.5 . .
H2B C2 H2C 109.5 . .
C1 C3 H3A 109.5 . .
C1 C3 H3B 109.5 . .
H3A C3 H3B 109.5 . .
C1 C3 H3C 109.5 . .
H3A C3 H3C 109.5 . .
H3B C3 H3C 109.5 . .
C1 C4 H4A 109.5 . .
C1 C4 H4B 109.5 . .
H4A C4 H4B 109.5 . .
C1 C4 H4C 109.5 . .
H4A C4 H4C 109.5 . .
H4B C4 H4C 109.5 . .
C7 N2 C6 113.0(2) . .
C7 N2 C8 108.8(2) . .
C6 N2 C8 110.07(19) . .
C6 C5 Se 108.8(2) . .
C6 C5 H5A 109.9 . .
Se C5 H5A 109.9 . .
C6 C5 H5B 109.9 . .
Se C5 H5B 109.9 . .
H5A C5 H5B 108.3 . .
N2 C6 C5 114.5(2) . .
N2 C6 H6A 108.6 . .
C5 C6 H6A 108.6 . .
N2 C6 H6B 108.6 . .
C5 C6 H6B 108.6 . .
H6A C6 H6B 107.6 . .
C6A C5A Se 109.3(8) . .
C6A C5A H5AA 109.8 . .
Se C5A H5AA 109.8 . .
C6A C5A H5AB 109.8 . .
Se C5A H5AB 109.8 . .
H5AA C5A H5AB 108.3 . .
C5A C6A H6AA 108.5 . .
C5A C6A H6AB 108.5 . .
H6AA C6A H6AB 107.5 . .
H7AA C7A H7AB 109.5 . .
H7AA C7A H7AC 109.5 . .
H7AB C7A H7AC 109.5 . .
H8AA C8A H8AB 109.5 . .
H8AA C8A H8AC 109.5 . .
H8AB C8A H8AC 109.5 . .

loop_
_geom_bond_atom_site_label_1
_geom_bond_atom_site_label_2
_geom_bond_distance
_geom_bond_site_symmetry_2
Se C5 1.980(4) .
Se C5A 1.988(13) .
Se P 2.2115(5) .
P O 1.4765(14) .
P N1 1.6819(17) 2_666
P N1 1.6863(17) .
P P 2.4989(9) 2_666
N1 C1 1.489(3) .
N1 P 1.6819(17) 2_666
C1 C3 1.528(3) .
C1 C4 1.529(3) .
C1 C2 1.528(3) .
C2 H2A 0.9800 .
C2 H2B 0.9800 .
C2 H2C 0.9800 .
C3 H3A 0.9800 .
C3 H3B 0.9800 .
C3 H3C 0.9800 .
C4 H4A 0.9800 .
C4 H4B 0.9800 .
C4 H4C 0.9800 .
N2 C7 1.427(3) .
N2 C6 1.434(3) .
N2 C8 1.509(3) .
C5 C6 1.518(4) .
C5 H5A 0.9900 .
C5 H5B 0.9900 .
C6 H6A 0.9900 .
C6 H6B 0.9900 .
C7 H7A 0.9800 .
C7 H7B 0.9800 .
C7 H7C 0.9800 .
C8 H8A 0.9800 .
C8 H8B 0.9800 .
C8 H8C 0.9800 .
C5A C6A 1.509(13) .
C5A H5AA 0.9900 .
C5A H5AB 0.9900 .
C6A H6AA 0.9900 .
C6A H6AB 0.9900 .
C7A H7AA 0.9800 .
C7A H7AB 0.9800 .
C7A H7AC 0.9800 .
C8A H8AA 0.9800 .
C8A H8AB 0.9800 .
C8A H8AC 0.9800 .
